data_7131998
loop_
_publ_author_name
'BARRIOS MORENO, LEONI ALEJANDRA ALEJANDRA'
'Teat, Simon'
'Roubeau, Olivier'
'Aromi, Guillem'

_publ_section_title
;
 A Supramolecular Helicate with Two Independent Fe(II) Switchable Centres
 and a [Fe(anilate)3]3&#x2212; Guest
;
_journal_name_full 'Chemical Communications'
_journal_paper_doi 10.1039/D3CC02278A
_journal_year 2023
_chemical_formula_moiety 'C84 H60 Fe2 N18, C18 H6 Fe O12, B F4'
_chemical_formula_sum 'C102 H66 B F4 Fe3 N18 O12'
_chemical_formula_weight 1990.08
_space_group_crystal_system cubic
_space_group_IT_number 198
_space_group_name_Hall 'P 2ac 2ab 3'
_space_group_name_H-M_alt 'P 21 3'
_atom_sites_solution_hydrogens mixed
_audit_creation_method SHELXL-2017/1
_audit_update_record
;
2023-07-19 deposited with the CCDC.	2023-08-03 downloaded from the CCDC.
;
_cell_angle_alpha 90
_cell_angle_beta 90
_cell_angle_gamma 90
_cell_formula_units_Z 4
_cell_length_a 21.785(3)
_cell_length_b 21.785(3)
_cell_length_c 21.785(3)
_cell_measurement_reflns_used 6056
_cell_measurement_temperature 380(2)
_cell_measurement_theta_max 32.27
_cell_measurement_theta_min 1.92
_cell_volume 10339(2)
_computing_cell_refinement XDS
_computing_data_collection 'autoPROC package'
_computing_data_reduction
;
autoPROC (Vonrhein, C., Flensburg, C., Keller, P., Sharff, A., Smart, O., Paciorek, W., Womack, T. & Bricogne, G. (2011). Acta Cryst. D67, 293-302)
XDS (Kabsch, W. (2010). Acta Cryst. D66, 125-132)
pointless (Evans, P.R. (2006). Acta Cryst. D62, 72-82)
aimless (Evans, P. R. and Murshudov, G. N., 2013)
ccp4 (Winn, M. D. et al., 2011)
;
_computing_structure_refinement 'SHELXL-2017/1 (Sheldrick, 2017)'
_computing_structure_solution 'SHELXT 2018/2 (Sheldrick, 2018)'
_diffrn_ambient_temperature 380(2)
_diffrn_measured_fraction_theta_full 0.999
_diffrn_measured_fraction_theta_max 0.999
_diffrn_measurement_device_type 'MD2M - Maatel + Dectris PILATUS 6M'
_diffrn_measurement_method '\w rotation'
_diffrn_radiation_monochromator 'silicon 111'
_diffrn_radiation_source 'ALBA XALOC beamline'
_diffrn_radiation_type synchrotron
_diffrn_radiation_wavelength 0.72932
_diffrn_reflns_av_R_equivalents 0.0556
_diffrn_reflns_av_unetI/netI 0.0235
_diffrn_reflns_Laue_measured_fraction_full 0.999
_diffrn_reflns_Laue_measured_fraction_max 0.999
_diffrn_reflns_limit_h_max 29
_diffrn_reflns_limit_h_min -29
_diffrn_reflns_limit_k_max 29
_diffrn_reflns_limit_k_min -29
_diffrn_reflns_limit_l_max 29
_diffrn_reflns_limit_l_min -29
_diffrn_reflns_number 169227
_diffrn_reflns_point_group_measured_fraction_full 0.998
_diffrn_reflns_point_group_measured_fraction_max 0.998
_diffrn_reflns_theta_full 29.511
_diffrn_reflns_theta_max 29.511
_diffrn_reflns_theta_min 1.919
_exptl_absorpt_coefficient_mu 0.521
_exptl_absorpt_correction_T_max 1.0
_exptl_absorpt_correction_T_min 0.94
_exptl_absorpt_correction_type multi-scan
_exptl_absorpt_process_details XDS/XSCALE
_exptl_crystal_colour 'dark orange'
_exptl_crystal_density_diffrn 1.279
_exptl_crystal_description block
_exptl_crystal_F_000 4076
_exptl_crystal_size_max 0.250
_exptl_crystal_size_mid 0.200
_exptl_crystal_size_min 0.200
_refine_diff_density_max 0.229
_refine_diff_density_min -0.415
_refine_diff_density_rms 0.045
_refine_ls_abs_structure_details
;
 Flack x determined using 3485 quotients [(I+)-(I-)]/[(I+)+(I-)]
 (Parsons, Flack and Wagner, Acta Cryst. B69 (2013) 249-259).
;
_refine_ls_abs_structure_Flack 0.081(4)
_refine_ls_extinction_coef 0.0091(10)
_refine_ls_extinction_expression Fc^*^=kFc[1+0.001xFc^2^\l^3^/sin(2\q)]^-1/4^
_refine_ls_extinction_method 'SHELXL-2017/1 (Sheldrick 2017)'
_refine_ls_goodness_of_fit_ref 1.054
_refine_ls_hydrogen_treatment mixed
_refine_ls_matrix_type full
_refine_ls_number_parameters 446
_refine_ls_number_reflns 8920
_refine_ls_number_restraints 76
_refine_ls_restrained_S_all 1.102
_refine_ls_R_factor_all 0.0436
_refine_ls_R_factor_gt 0.0416
_refine_ls_shift/su_max 0.001
_refine_ls_shift/su_mean 0.000
_refine_ls_structure_factor_coef Fsqd
_refine_ls_weighting_details 'w=1/[\s^2^(Fo^2^)+(0.1046P)^2^+0.0576P] where P=(Fo^2^+2Fc^2^)/3'
_refine_ls_weighting_scheme calc
_refine_ls_wR_factor_gt 0.1322
_refine_ls_wR_factor_ref 0.1359
_reflns_Friedel_coverage 0.859
_reflns_Friedel_fraction_full 0.997
_reflns_Friedel_fraction_max 0.997
_reflns_number_gt 8071
_reflns_number_total 8920
_reflns_threshold_expression 'I > 2\s(I)'
_cod_data_source_file d3cc02278a2.cif
_cod_data_source_block lb2205_fresh1_380K
_cod_original_cell_volume 10339(4)
_cod_database_code 7131998
_shelx_shelxl_version_number 2017/1
_shelx_space_group_comment
;
The symmetry employed for this shelxl refinement is uniquely defined
by the following loop, which should always be used as a source of
symmetry information in preference to the above space-group names.
They are only intended as comments.
;
_shelx_estimated_absorpt_t_min 0.881
_shelx_estimated_absorpt_t_max 0.903

loop_
_space_group_symop_operation_xyz
'x, y, z'
'-x+1/2, -y, z+1/2'
'-x, y+1/2, -z+1/2'
'x+1/2, -y+1/2, -z'
'z, x, y'
'z+1/2, -x+1/2, -y'
'-z+1/2, -x, y+1/2'
'-z, x+1/2, -y+1/2'
'y, z, x'
'-y, z+1/2, -x+1/2'
'y+1/2, -z+1/2, -x'
'-y+1/2, -z, x+1/2'

loop_
_atom_site_label
_atom_site_type_symbol
_atom_site_fract_x
_atom_site_fract_y
_atom_site_fract_z
_atom_site_U_iso_or_equiv
_atom_site_adp_type
_atom_site_occupancy
_atom_site_site_symmetry_order
_atom_site_calc_flag
_atom_site_refinement_flags_posn
_atom_site_refinement_flags_adp
_atom_site_refinement_flags_occupancy
_atom_site_disorder_assembly
_atom_site_disorder_group
Fe1 Fe 0.29810(2) 0.29810(2) 0.29810(2) 0.08001(16) Uani 1 3 d S T P . .
Fe2 Fe 0.57985(2) 0.57985(2) 0.57985(2) 0.08473(18) Uani 1 3 d S T P . .
N1 N 0.22997(13) 0.33256(12) 0.24208(11) 0.0935(5) Uani 1 1 d . . . . .
N2 N 0.26002(10) 0.36104(11) 0.35380(11) 0.0859(5) Uani 1 1 d . . . . .
N3 N 0.26539(10) 0.37697(12) 0.41375(11) 0.0891(5) Uani 1 1 d D . . . .
H3 H 0.2987(17) 0.362(2) 0.433(2) 0.134 Uiso 1 1 d D U . . .
N4 N 0.47126(11) 0.49043(14) 0.61783(11) 0.0928(6) Uani 1 1 d D . . . .
H4 H 0.454(2) 0.509(2) 0.5857(19) 0.139 Uiso 1 1 d D U . . .
N5 N 0.53034(11) 0.50877(13) 0.61918(11) 0.0921(5) Uani 1 1 d . . . . .
N6 N 0.64112(13) 0.54494(15) 0.64683(16) 0.1074(7) Uani 1 1 d . . . . .
C1 C 0.2179(2) 0.31619(18) 0.18448(15) 0.1079(9) Uani 1 1 d . . . . .
H1A H 0.243321 0.287780 0.165267 0.130 Uiso 1 1 calc R U . . .
C2 C 0.1683(3) 0.3403(2) 0.1521(2) 0.1351(16) Uani 1 1 d . . . . .
H2A H 0.160257 0.327444 0.112199 0.162 Uiso 1 1 calc R U . . .
C3 C 0.1320(3) 0.3828(3) 0.1795(2) 0.1392(16) Uani 1 1 d . . . . .
H3B H 0.098798 0.399461 0.158442 0.167 Uiso 1 1 calc R U . . .
C4 C 0.1444(2) 0.4009(2) 0.2379(2) 0.1270(13) Uani 1 1 d . . . . .
H4B H 0.120283 0.430636 0.256797 0.152 Uiso 1 1 calc R U . . .
C5 C 0.19366(16) 0.37469(15) 0.26922(15) 0.0969(7) Uani 1 1 d . . . . .
C6 C 0.20946(14) 0.38815(14) 0.33334(14) 0.0911(6) Uani 1 1 d . . . . .
C7 C 0.18145(14) 0.42205(16) 0.37951(17) 0.1009(8) Uani 1 1 d . . . . .
H7A H 0.145605 0.445047 0.376483 0.121 Uiso 1 1 calc R U . . .
C8 C 0.21797(13) 0.41451(15) 0.43098(15) 0.0939(6) Uani 1 1 d . . . . .
C9 C 0.21157(13) 0.43915(18) 0.49270(16) 0.1005(8) Uani 1 1 d . . . . .
C10 C 0.1644(2) 0.4810(3) 0.5044(3) 0.1354(16) Uani 1 1 d . . . . .
H10A H 0.138401 0.493179 0.472769 0.162 Uiso 1 1 calc R U . . .
C11 C 0.1561(3) 0.5042(4) 0.5630(3) 0.168(3) Uani 1 1 d . . . . .
H11A H 0.125537 0.532998 0.570480 0.202 Uiso 1 1 calc R U . . .
C12 C 0.1935(2) 0.4845(4) 0.6101(3) 0.165(3) Uani 1 1 d . . . . .
H12A H 0.186095 0.498255 0.649832 0.199 Uiso 1 1 calc R U . . .
C13 C 0.24186(16) 0.4446(2) 0.59957(16) 0.1177(11) Uani 1 1 d . . . . .
C14 C 0.24995(14) 0.42165(18) 0.54007(15) 0.1034(8) Uani 1 1 d . . . . .
H14A H 0.281684 0.394165 0.532319 0.124 Uiso 1 1 calc R U . . .
C15 C 0.28782(17) 0.4306(2) 0.64721(16) 0.1172(11) Uani 1 1 d . . . . .
C16 C 0.2712(3) 0.4069(4) 0.7042(2) 0.166(3) Uani 1 1 d . . . . .
H16A H 0.230429 0.398198 0.713249 0.199 Uiso 1 1 calc R U . . .
C17 C 0.3169(3) 0.3966(4) 0.7471(2) 0.168(3) Uani 1 1 d . . . . .
H17A H 0.306048 0.381152 0.785350 0.201 Uiso 1 1 calc R U . . .
C18 C 0.3777(3) 0.4084(3) 0.7352(2) 0.1436(18) Uani 1 1 d . . . . .
H18A H 0.407643 0.398800 0.764009 0.172 Uiso 1 1 calc R U . . .
C19 C 0.39371(17) 0.4349(2) 0.67910(14) 0.1051(8) Uani 1 1 d . . . . .
C20 C 0.34833(16) 0.44341(19) 0.63577(14) 0.1052(8) Uani 1 1 d . . . . .
H20A H 0.359214 0.458469 0.597336 0.126 Uiso 1 1 calc R U . . .
C21 C 0.45664(15) 0.45666(16) 0.66808(13) 0.0956(7) Uani 1 1 d . . . . .
C22 C 0.50957(18) 0.45417(17) 0.70388(16) 0.1051(8) Uani 1 1 d . . . . .
H22A H 0.514383 0.434689 0.741561 0.126 Uiso 1 1 calc R U . . .
C23 C 0.55317(15) 0.48655(15) 0.67181(15) 0.0964(7) Uani 1 1 d . . . . .
C24 C 0.61663(16) 0.50405(18) 0.68653(18) 0.1067(9) Uani 1 1 d . . . . .
C25 C 0.6475(3) 0.4809(3) 0.7362(3) 0.1443(18) Uani 1 1 d . . . . .
H25A H 0.628882 0.453590 0.763220 0.173 Uiso 1 1 calc R U . . .
C26 C 0.7077(3) 0.4998(4) 0.7446(3) 0.170(2) Uani 1 1 d . . . . .
H26A H 0.730145 0.485116 0.777792 0.204 Uiso 1 1 calc R U . . .
C27 C 0.7342(2) 0.5397(3) 0.7045(4) 0.166(2) Uani 1 1 d . . . . .
H27A H 0.774819 0.551806 0.709823 0.199 Uiso 1 1 calc R U . . .
C28 C 0.7007(2) 0.5617(3) 0.6565(3) 0.1418(17) Uani 1 1 d . . . . .
H28A H 0.719044 0.589113 0.629389 0.170 Uiso 1 1 calc R U . . .
Fe3 Fe 0.43759(2) 0.43759(2) 0.43759(2) 0.08576(18) Uani 1 3 d S T P . .
O1 O 0.38639(8) 0.36863(9) 0.47098(9) 0.0856(4) Uani 1 1 d . . . . .
O2 O 0.49734(9) 0.40657(10) 0.49943(10) 0.0906(5) Uani 1 1 d . . . . .
O3 O 0.5153(2) 0.2506(3) 0.6463(2) 0.217(3) Uani 1 1 d . . . . .
O4 O 0.3994(2) 0.2162(3) 0.6221(2) 0.194(2) Uani 1 1 d . U . . .
C29 C 0.41259(12) 0.33891(14) 0.51552(12) 0.0855(5) Uani 1 1 d . . . . .
C30 C 0.47677(12) 0.35997(13) 0.53099(12) 0.0862(5) Uani 1 1 d . . . . .
C31 C 0.51068(16) 0.3307(2) 0.57424(17) 0.1143(11) Uani 1 1 d . . . . .
H31A H 0.550468 0.343954 0.582289 0.137 Uiso 1 1 calc R U . . .
C32 C 0.4863(2) 0.2804(3) 0.6073(2) 0.1313(15) Uani 1 1 d . U . . .
C33 C 0.4202(2) 0.2608(3) 0.59341(19) 0.1299(15) Uani 1 1 d . U . . .
C34 C 0.38718(16) 0.29234(19) 0.54664(15) 0.1036(8) Uani 1 1 d . . . . .
H34A H 0.347229 0.280381 0.537522 0.124 Uiso 1 1 calc R U . . .
B1 B 0.1397(5) 0.1397(5) 0.1397(5) 0.187(4) Uani 1 3 d DS TU P . 1
F1 F 0.1383(9) 0.1736(14) 0.0864(7) 0.223(5) Uani 0.3333 1 d D U P . 1
F2 F 0.1750(4) 0.1750(4) 0.1750(4) 0.325(6) Uani 1 3 d DS TU P . 1
F3 F 0.0907(7) 0.1172(11) 0.1567(11) 0.218(6) Uani 0.3333 1 d D U P . 1
F4 F 0.1824(10) 0.0931(7) 0.1264(12) 0.225(6) Uani 0.3333 1 d D U P . 1

loop_
_atom_site_aniso_label
_atom_site_aniso_U_11
_atom_site_aniso_U_22
_atom_site_aniso_U_33
_atom_site_aniso_U_23
_atom_site_aniso_U_13
_atom_site_aniso_U_12
Fe1 0.08001(16) 0.08001(16) 0.08001(16) 0.00186(13) 0.00186(13) 0.00186(13)
Fe2 0.08473(18) 0.08473(18) 0.08473(18) 0.00322(15) 0.00322(15) 0.00322(15)
N1 0.1019(14) 0.0941(13) 0.0845(11) 0.0050(10) -0.0068(10) -0.0014(11)
N2 0.0810(10) 0.0927(12) 0.0840(11) 0.0016(9) 0.0003(9) 0.0014(9)
N3 0.0785(10) 0.1034(14) 0.0853(11) -0.0012(10) 0.0018(9) 0.0001(10)
N4 0.0847(11) 0.1150(16) 0.0787(10) 0.0017(10) 0.0030(9) 0.0023(11)
N5 0.0862(11) 0.1071(15) 0.0831(11) 0.0059(10) -0.0004(9) 0.0041(11)
N6 0.0896(13) 0.1113(17) 0.1212(19) 0.0035(15) -0.0125(13) 0.0042(12)
C1 0.129(2) 0.1071(19) 0.0878(15) 0.0076(14) -0.0089(15) 0.0043(18)
C2 0.182(4) 0.124(3) 0.099(2) 0.0071(19) -0.045(3) 0.016(3)
C3 0.147(3) 0.142(3) 0.129(3) 0.014(3) -0.046(3) 0.033(3)
C4 0.136(3) 0.120(3) 0.125(3) 0.004(2) -0.030(2) 0.032(2)
C5 0.1010(17) 0.0936(15) 0.0961(15) 0.0074(12) -0.0154(13) 0.0062(13)
C6 0.0894(14) 0.0902(14) 0.0937(15) 0.0013(11) -0.0048(11) 0.0052(12)
C7 0.0865(14) 0.1036(17) 0.1126(19) -0.0082(16) -0.0053(13) 0.0117(13)
C8 0.0805(12) 0.1018(16) 0.0995(16) -0.0068(13) 0.0080(11) -0.0037(11)
C9 0.0782(13) 0.120(2) 0.1036(17) -0.0110(15) 0.0135(12) -0.0052(13)
C10 0.102(2) 0.170(4) 0.134(3) -0.034(3) 0.005(2) 0.027(3)
C11 0.134(4) 0.229(7) 0.142(4) -0.051(4) 0.012(3) 0.055(4)
C12 0.116(3) 0.263(8) 0.117(3) -0.055(4) 0.020(2) 0.036(4)
C13 0.0922(16) 0.167(3) 0.0936(17) -0.016(2) 0.0237(14) -0.012(2)
C14 0.0858(14) 0.128(2) 0.0965(16) -0.0159(16) 0.0190(13) -0.0073(15)
C15 0.1020(19) 0.161(3) 0.0883(16) -0.0106(19) 0.0244(14) -0.017(2)
C16 0.128(3) 0.265(8) 0.104(2) 0.009(4) 0.036(2) -0.048(4)
C17 0.157(4) 0.248(7) 0.098(2) 0.038(4) 0.027(3) -0.038(4)
C18 0.140(3) 0.199(5) 0.0919(19) 0.029(3) 0.010(2) -0.020(3)
C19 0.1063(18) 0.127(2) 0.0821(14) 0.0005(15) 0.0120(13) -0.0090(17)
C20 0.1018(17) 0.134(2) 0.0801(13) -0.0024(14) 0.0173(13) -0.0110(17)
C21 0.1017(16) 0.1030(17) 0.0821(13) -0.0001(12) 0.0038(12) -0.0024(13)
C22 0.115(2) 0.111(2) 0.0892(15) 0.0137(14) -0.0061(15) -0.0007(16)
C23 0.0969(16) 0.0992(16) 0.0932(15) 0.0099(13) -0.0088(13) 0.0073(13)
C24 0.0970(17) 0.110(2) 0.113(2) 0.0132(17) -0.0190(15) 0.0076(15)
C25 0.128(3) 0.142(3) 0.163(4) 0.042(3) -0.046(3) 0.002(3)
C26 0.132(4) 0.199(6) 0.179(5) 0.048(5) -0.057(4) 0.010(4)
C27 0.109(3) 0.179(5) 0.210(6) 0.033(5) -0.054(4) -0.017(3)
C28 0.097(2) 0.158(4) 0.170(4) 0.034(3) -0.027(2) -0.016(2)
Fe3 0.08576(18) 0.08576(18) 0.08576(18) 0.00138(15) 0.00138(15) 0.00138(15)
O1 0.0759(8) 0.0947(10) 0.0862(9) 0.0094(8) -0.0025(7) -0.0033(7)
O2 0.0809(9) 0.0905(10) 0.1004(11) 0.0131(9) -0.0028(8) -0.0024(8)
O3 0.172(3) 0.301(7) 0.178(4) 0.149(5) -0.061(3) -0.056(4)
O4 0.159(3) 0.233(5) 0.191(4) 0.124(4) -0.046(3) -0.075(3)
C29 0.0790(12) 0.0956(14) 0.0820(12) 0.0032(11) 0.0022(9) -0.0008(10)
C30 0.0777(11) 0.0975(15) 0.0836(12) 0.0052(11) 0.0003(10) -0.0041(10)
C31 0.0911(16) 0.152(3) 0.1001(18) 0.032(2) -0.0139(14) -0.0178(18)
C32 0.110(2) 0.175(4) 0.109(2) 0.054(2) -0.0214(18) -0.017(2)
C33 0.117(2) 0.163(4) 0.110(2) 0.050(2) -0.0133(18) -0.030(2)
C34 0.0933(16) 0.122(2) 0.0959(16) 0.0212(15) -0.0038(13) -0.0180(15)
B1 0.187(4) 0.187(4) 0.187(4) 0.070(4) 0.070(4) 0.070(4)
F1 0.220(10) 0.217(11) 0.230(6) 0.110(7) 0.117(6) 0.115(9)
F2 0.325(6) 0.325(6) 0.325(6) -0.003(6) -0.003(6) -0.003(6)
F3 0.184(6) 0.244(13) 0.226(12) 0.096(9) 0.095(7) 0.077(7)
F4 0.201(10) 0.230(8) 0.244(12) 0.121(6) 0.110(8) 0.108(7)

loop_
_atom_type_symbol
_atom_type_description
_atom_type_scat_dispersion_real
_atom_type_scat_dispersion_imag
_atom_type_scat_source
C C 0.0034 0.0017 'XDisp Program in WinGX L.J. Farrugia, J.Appl.Cryst. 2012,45,849-854'
H H 0.0000 0.0000 'XDisp Program in WinGX L.J. Farrugia, J.Appl.Cryst. 2012,45,849-854'
B B 0.0017 0.0007 'XDisp Program in WinGX L.J. Farrugia, J.Appl.Cryst. 2012,45,849-854'
N N 0.0066 0.0035 'XDisp Program in WinGX L.J. Farrugia, J.Appl.Cryst. 2012,45,849-854'
O O 0.0115 0.0065 'XDisp Program in WinGX L.J. Farrugia, J.Appl.Cryst. 2012,45,849-854'
F F 0.0186 0.0109 'XDisp Program in WinGX L.J. Farrugia, J.Appl.Cryst. 2012,45,849-854'
Fe Fe 0.3512 0.8903 'XDisp Program in WinGX L.J. Farrugia, J.Appl.Cryst. 2012,45,849-854'

loop_
_geom_angle_atom_site_label_1
_geom_angle_atom_site_label_2
_geom_angle_atom_site_label_3
_geom_angle
_geom_angle_site_symmetry_1
_geom_angle_site_symmetry_3
_geom_angle_publ_flag
N2 Fe1 N2 96.83(9) 5 9 ?
N2 Fe1 N2 96.83(9) 5 . ?
N2 Fe1 N2 96.83(9) 9 . ?
N2 Fe1 N1 79.16(10) 5 5 ?
N2 Fe1 N1 171.11(10) 9 5 ?
N2 Fe1 N1 91.55(10) . 5 ?
N2 Fe1 N1 91.54(10) 5 9 ?
N2 Fe1 N1 79.16(10) 9 9 ?
N2 Fe1 N1 171.11(10) . 9 ?
N1 Fe1 N1 92.95(10) 5 9 ?
N2 Fe1 N1 171.11(10) 5 . ?
N2 Fe1 N1 91.54(10) 9 . ?
N2 Fe1 N1 79.16(10) . . ?
N1 Fe1 N1 92.95(10) 5 . ?
N1 Fe1 N1 92.95(10) 9 . ?
N5 Fe2 N5 97.77(9) 9 5 ?
N5 Fe2 N5 97.77(9) 9 . ?
N5 Fe2 N5 97.76(9) 5 . ?
N5 Fe2 N6 77.00(11) 9 9 ?
N5 Fe2 N6 167.83(12) 5 9 ?
N5 Fe2 N6 93.86(12) . 9 ?
N5 Fe2 N6 93.85(12) 9 5 ?
N5 Fe2 N6 77.00(11) 5 5 ?
N5 Fe2 N6 167.83(12) . 5 ?
N6 Fe2 N6 92.27(12) 9 5 ?
N5 Fe2 N6 167.83(12) 9 . ?
N5 Fe2 N6 93.86(12) 5 . ?
N5 Fe2 N6 77.00(11) . . ?
N6 Fe2 N6 92.26(12) 9 . ?
N6 Fe2 N6 92.27(12) 5 . ?
C1 N1 C5 118.7(3) . . ?
C1 N1 Fe1 127.1(3) . . ?
C5 N1 Fe1 114.23(19) . . ?
C6 N2 N3 106.3(2) . . ?
C6 N2 Fe1 116.3(2) . . ?
N3 N2 Fe1 136.06(19) . . ?
N2 N3 C8 110.6(2) . . ?
N2 N3 H3 115(3) . . ?
C8 N3 H3 134(3) . . ?
N5 N4 C21 111.5(2) . . ?
N5 N4 H4 107(4) . . ?
C21 N4 H4 141(4) . . ?
C23 N5 N4 105.4(3) . . ?
C23 N5 Fe2 115.5(2) . . ?
N4 N5 Fe2 135.2(2) . . ?
C24 N6 C28 117.0(4) . . ?
C24 N6 Fe2 115.4(2) . . ?
C28 N6 Fe2 127.5(3) . . ?
N1 C1 C2 122.0(4) . . ?
N1 C1 H1A 119.0 . . ?
C2 C1 H1A 119.0 . . ?
C3 C2 C1 119.2(4) . . ?
C3 C2 H2A 120.4 . . ?
C1 C2 H2A 120.4 . . ?
C2 C3 C4 119.6(4) . . ?
C2 C3 H3B 120.2 . . ?
C4 C3 H3B 120.2 . . ?
C3 C4 C5 119.5(4) . . ?
C3 C4 H4B 120.3 . . ?
C5 C4 H4B 120.3 . . ?
N1 C5 C4 121.1(3) . . ?
N1 C5 C6 114.6(3) . . ?
C4 C5 C6 124.3(3) . . ?
N2 C6 C7 111.0(3) . . ?
N2 C6 C5 115.2(3) . . ?
C7 C6 C5 133.8(3) . . ?
C8 C7 C6 105.7(3) . . ?
C8 C7 H7A 127.1 . . ?
C6 C7 H7A 127.1 . . ?
N3 C8 C7 106.4(3) . . ?
N3 C8 C9 123.1(3) . . ?
C7 C8 C9 130.5(3) . . ?
C14 C9 C10 119.3(4) . . ?
C14 C9 C8 122.0(3) . . ?
C10 C9 C8 118.7(4) . . ?
C11 C10 C9 120.1(5) . . ?
C11 C10 H10A 119.9 . . ?
C9 C10 H10A 119.9 . . ?
C12 C11 C10 119.7(5) . . ?
C12 C11 H11A 120.1 . . ?
C10 C11 H11A 120.1 . . ?
C11 C12 C13 121.4(4) . . ?
C11 C12 H12A 119.3 . . ?
C13 C12 H12A 119.3 . . ?
C12 C13 C14 118.3(4) . . ?
C12 C13 C15 122.0(4) . . ?
C14 C13 C15 119.4(4) . . ?
C9 C14 C13 121.1(3) . . ?
C9 C14 H14A 119.5 . . ?
C13 C14 H14A 119.5 . . ?
C20 C15 C16 119.2(4) . . ?
C20 C15 C13 118.9(3) . . ?
C16 C15 C13 121.9(4) . . ?
C17 C16 C15 118.4(4) . . ?
C17 C16 H16A 120.8 . . ?
C15 C16 H16A 120.8 . . ?
C18 C17 C16 122.4(4) . . ?
C18 C17 H17A 118.8 . . ?
C16 C17 H17A 118.8 . . ?
C17 C18 C19 118.9(5) . . ?
C17 C18 H18A 120.5 . . ?
C19 C18 H18A 120.5 . . ?
C20 C19 C18 118.4(4) . . ?
C20 C19 C21 120.8(3) . . ?
C18 C19 C21 120.7(4) . . ?
C15 C20 C19 122.5(3) . . ?
C15 C20 H20A 118.7 . . ?
C19 C20 H20A 118.7 . . ?
N4 C21 C22 106.2(3) . . ?
N4 C21 C19 121.7(3) . . ?
C22 C21 C19 131.9(3) . . ?
C23 C22 C21 105.5(3) . . ?
C23 C22 H22A 127.2 . . ?
C21 C22 H22A 127.2 . . ?
N5 C23 C22 111.3(3) . . ?
N5 C23 C24 116.2(3) . . ?
C22 C23 C24 132.3(3) . . ?
N6 C24 C25 123.6(4) . . ?
N6 C24 C23 113.8(3) . . ?
C25 C24 C23 122.6(4) . . ?
C24 C25 C26 117.3(5) . . ?
C24 C25 H25A 121.3 . . ?
C26 C25 H25A 121.3 . . ?
C27 C26 C25 120.5(5) . . ?
C27 C26 H26A 119.8 . . ?
C25 C26 H26A 119.8 . . ?
C26 C27 C28 119.3(5) . . ?
C26 C27 H27A 120.3 . . ?
C28 C27 H27A 120.3 . . ?
C27 C28 N6 122.3(5) . . ?
C27 C28 H28A 118.9 . . ?
N6 C28 H28A 118.9 . . ?
O2 Fe3 O2 90.53(9) 5 9 ?
O2 Fe3 O2 90.53(9) 5 . ?
O2 Fe3 O2 90.53(9) 9 . ?
O2 Fe3 O1 94.64(9) 5 9 ?
O2 Fe3 O1 82.19(7) 9 9 ?
O2 Fe3 O1 171.10(8) . 9 ?
O2 Fe3 O1 82.19(7) 5 5 ?
O2 Fe3 O1 171.10(8) 9 5 ?
O2 Fe3 O1 94.64(9) . 5 ?
O1 Fe3 O1 93.24(8) 9 5 ?
O2 Fe3 O1 171.10(8) 5 . ?
O2 Fe3 O1 94.64(9) 9 . ?
O2 Fe3 O1 82.19(7) . . ?
O1 Fe3 O1 93.24(8) 9 . ?
O1 Fe3 O1 93.25(8) 5 . ?
C29 O1 Fe3 113.56(16) . . ?
C30 O2 Fe3 113.31(16) . . ?
O1 C29 C34 125.0(3) . . ?
O1 C29 C30 115.0(2) . . ?
C34 C29 C30 120.0(3) . . ?
O2 C30 C31 123.0(3) . . ?
O2 C30 C29 115.9(2) . . ?
C31 C30 C29 121.1(3) . . ?
C30 C31 C32 120.9(3) . . ?
C30 C31 H31A 119.6 . . ?
C32 C31 H31A 119.6 . . ?
O3 C32 C31 124.3(4) . . ?
O3 C32 C33 117.8(4) . . ?
C31 C32 C33 117.9(3) . . ?
O4 C33 C34 123.6(4) . . ?
O4 C33 C32 117.6(4) . . ?
C34 C33 C32 118.8(3) . . ?
C29 C34 C33 121.2(3) . . ?
C29 C34 H34A 119.4 . . ?
C33 C34 H34A 119.4 . . ?
F3 B1 F3 92.2(16) 5 9 ?
F3 B1 F3 92.2(16) 5 . ?
F3 B1 F3 92.2(16) 9 . ?
F3 B1 F2 123.7(12) 5 . ?
F3 B1 F2 123.7(12) 9 . ?
F3 B1 F2 123.7(12) . . ?
F3 B1 F1 25.6(14) 5 9 ?
F3 B1 F1 116.7(15) 9 9 ?
F3 B1 F1 98(2) . 9 ?
F2 B1 F1 100.9(14) . 9 ?
F3 B1 F1 116.7(15) 5 5 ?
F3 B1 F1 98(2) 9 5 ?
F3 B1 F1 25.6(14) . 5 ?
F2 B1 F1 100.9(14) . 5 ?
F1 B1 F1 116.5(9) 9 5 ?
F3 B1 F1 98(2) 5 . ?
F3 B1 F1 25.6(14) 9 . ?
F3 B1 F1 116.7(15) . . ?
F2 B1 F1 100.9(14) . . ?
F1 B1 F1 116.5(9) 9 . ?
F1 B1 F1 116.5(9) 5 . ?
F3 B1 F4 25.0(14) 5 . ?
F3 B1 F4 108(2) 9 . ?
F3 B1 F4 110.4(15) . . ?
F2 B1 F4 98.8(13) . . ?
F1 B1 F4 14.6(12) 9 . ?
F1 B1 F4 130.8(13) 5 . ?
F1 B1 F4 103.1(12) . . ?
F3 B1 F4 108(2) 5 9 ?
F3 B1 F4 110.4(15) 9 9 ?
F3 B1 F4 25.0(14) . 9 ?
F2 B1 F4 98.8(13) . 9 ?
F1 B1 F4 103.1(12) 9 9 ?
F1 B1 F4 14.6(12) 5 9 ?
F1 B1 F4 130.8(13) . 9 ?
F4 B1 F4 117.7(7) . 9 ?
F3 B1 F4 110.4(15) 5 5 ?
F3 B1 F4 25.0(14) 9 5 ?
F3 B1 F4 108(2) . 5 ?
F2 B1 F4 98.8(13) . 5 ?
F1 B1 F4 130.8(13) 9 5 ?
F1 B1 F4 103.1(12) 5 5 ?
F1 B1 F4 14.6(12) . 5 ?
F4 B1 F4 117.7(7) . 5 ?
F4 B1 F4 117.7(7) 9 5 ?
F4 F1 F3 73(6) 5 9 ?
F4 F1 B1 88(4) 5 . ?
F3 F1 B1 63(2) 9 . ?
F4 F3 F1 35(3) 9 5 ?
F4 F3 B1 94(2) 9 . ?
F1 F3 B1 91(2) 5 . ?
F4 F3 F3 125(3) 9 9 ?
F1 F3 F3 100(5) 5 9 ?
B1 F3 F3 43.9(8) . 9 ?
F4 F3 F3 119(3) 9 5 ?
F1 F3 F3 133(2) 5 5 ?
B1 F3 F3 43.9(8) . 5 ?
F3 F3 F3 59.997(2) 9 5 ?
F1 F4 F3 73(6) 9 5 ?
F1 F4 B1 78(4) 9 . ?
F3 F4 B1 60.8(18) 5 . ?

loop_
_geom_bond_atom_site_label_1
_geom_bond_atom_site_label_2
_geom_bond_distance
_geom_bond_site_symmetry_2
_geom_bond_publ_flag
Fe1 N2 2.010(2) 5 ?
Fe1 N2 2.010(2) 9 ?
Fe1 N2 2.010(2) . ?
Fe1 N1 2.063(3) 5 ?
Fe1 N1 2.063(3) 9 ?
Fe1 N1 2.063(3) . ?
Fe2 N5 2.073(3) 9 ?
Fe2 N5 2.073(3) 5 ?
Fe2 N5 2.073(3) . ?
Fe2 N6 2.119(3) 9 ?
Fe2 N6 2.119(3) 5 ?
Fe2 N6 2.119(3) . ?
N1 C1 1.331(4) . ?
N1 C5 1.348(5) . ?
N2 C6 1.327(4) . ?
N2 N3 1.356(3) . ?
N3 C8 1.370(4) . ?
N3 H3 0.90(3) . ?
N4 N5 1.348(4) . ?
N4 C21 1.357(4) . ?
N4 H4 0.90(3) . ?
N5 C23 1.340(4) . ?
N6 C24 1.351(5) . ?
N6 C28 1.364(5) . ?
C1 C2 1.393(6) . ?
C1 H1A 0.9300 . ?
C2 C3 1.357(8) . ?
C2 H2A 0.9300 . ?
C3 C4 1.359(7) . ?
C3 H3B 0.9300 . ?
C4 C5 1.394(5) . ?
C4 H4B 0.9300 . ?
C5 C6 1.468(4) . ?
C6 C7 1.389(5) . ?
C7 C8 1.385(5) . ?
C7 H7A 0.9300 . ?
C8 C9 1.454(4) . ?
C9 C14 1.382(5) . ?
C9 C10 1.397(6) . ?
C10 C11 1.384(8) . ?
C10 H10A 0.9300 . ?
C11 C12 1.380(9) . ?
C11 H11A 0.9300 . ?
C12 C13 1.384(7) . ?
C12 H12A 0.9300 . ?
C13 C14 1.401(5) . ?
C13 C15 1.474(6) . ?
C14 H14A 0.9300 . ?
C15 C20 1.370(5) . ?
C15 C16 1.393(6) . ?
C16 C17 1.382(9) . ?
C16 H16A 0.9300 . ?
C17 C18 1.373(8) . ?
C17 H17A 0.9300 . ?
C18 C19 1.395(5) . ?
C18 H18A 0.9300 . ?
C19 C20 1.380(5) . ?
C19 C21 1.471(5) . ?
C20 H20A 0.9300 . ?
C21 C22 1.393(5) . ?
C22 C23 1.374(5) . ?
C22 H22A 0.9300 . ?
C23 C24 1.469(5) . ?
C24 C25 1.371(5) . ?
C25 C26 1.387(8) . ?
C25 H25A 0.9300 . ?
C26 C27 1.360(10) . ?
C26 H26A 0.9300 . ?
C27 C28 1.363(8) . ?
C27 H27A 0.9300 . ?
C28 H28A 0.9300 . ?
Fe3 O2 1.991(2) 5 ?
Fe3 O2 1.991(2) 9 ?
Fe3 O2 1.991(2) . ?
Fe3 O1 2.0076(19) 9 ?
Fe3 O1 2.0076(19) 5 ?
Fe3 O1 2.0076(19) . ?
O1 C29 1.299(3) . ?
O2 C30 1.305(3) . ?
O3 C32 1.242(5) . ?
O4 C33 1.240(5) . ?
C29 C34 1.340(4) . ?
C29 C30 1.510(4) . ?
C30 C31 1.356(4) . ?
C31 C32 1.414(6) . ?
C31 H31A 0.9300 . ?
C32 C33 1.533(6) . ?
C33 C34 1.424(5) . ?
C34 H34A 0.9300 . ?
B1 F3 1.231(14) 5 ?
B1 F3 1.231(14) 9 ?
B1 F3 1.231(14) . ?
B1 F2 1.334(17) . ?
B1 F1 1.375(16) 9 ?
B1 F1 1.375(16) 5 ?
B1 F1 1.375(16) . ?
B1 F4 1.406(15) . ?
B1 F4 1.406(15) 9 ?
B1 F4 1.406(15) 5 ?
F1 F4 0.36(3) 5 ?
F1 F3 0.60(3) 9 ?
F3 F4 0.59(3) 9 ?
F3 F3 1.77(3) 9 ?
F3 F3 1.77(3) 5 ?

loop_
_geom_hbond_atom_site_label_D
_geom_hbond_atom_site_label_H
_geom_hbond_atom_site_label_A
_geom_hbond_distance_DH
_geom_hbond_distance_HA
_geom_hbond_distance_DA
_geom_hbond_angle_DHA
_geom_hbond_site_symmetry_A
_geom_hbond_publ_flag
N3 H3 O1 0.90(3) 2.09(3) 2.922(3) 154(5) . yes
N4 H4 O2 0.90(3) 2.19(4) 2.986(3) 147(5) 9 yes
